data_7030965
loop_
_publ_author_name
'Lentijo, S.'
'Exp\'osito, J E'
'Aull\'on, G'
'Miguel, J. A.'
'Espinet, P.'

_publ_section_title
;
 Highly fluorescent complexes with 3-isocyanoperylene and
 N-(2,5-di-tert-butylphenyl)-9-isocyano-perylene-3,4-dicarboximide.
;
_journal_issue 28
_journal_name_full 'Dalton transactions (Cambridge, England : 2003)'
_journal_page_first 10885
_journal_page_last 10897
_journal_paper_doi 10.1039/c4dt01016g
_journal_volume 43
_journal_year 2014
_chemical_formula_sum 'C31 H22 Au F5 N2'
_chemical_formula_weight 714.47
_chemical_name_systematic
; 
 ? 
;
_space_group_IT_number 2
_symmetry_cell_setting triclinic
_symmetry_space_group_name_Hall '-P 1'
_symmetry_space_group_name_H-M 'P -1'
_atom_sites_solution_hydrogens geom
_atom_sites_solution_primary direct
_atom_sites_solution_secondary difmap
_audit_creation_method SHELXL-97
_cell_angle_alpha 71.471(7)
_cell_angle_beta 86.857(7)
_cell_angle_gamma 76.382(7)
_cell_formula_units_Z 2
_cell_length_a 7.703(3)
_cell_length_b 11.939(5)
_cell_length_c 15.079(6)
_cell_measurement_temperature 298(2)
_cell_volume 1277.6(9)
_computing_cell_refinement 'Bruker XSCANS'
_computing_data_collection 'Bruker XSCANS'
_computing_data_reduction 'Bruker SHELXTL'
_computing_molecular_graphics 'Bruker SHELXTL'
_computing_publication_material 'Bruker SHELXTL'
_computing_structure_refinement 'SHELXL-97 (Sheldrick, 1997)'
_computing_structure_solution 'SHELXS-97 (Sheldrick, 1990)'
_diffrn_ambient_temperature 298(2)
_diffrn_measured_fraction_theta_full 0.983
_diffrn_measured_fraction_theta_max 0.983
_diffrn_measurement_device_type 'CCD area detector'
_diffrn_measurement_method 'phi and omega scans'
_diffrn_radiation_monochromator graphite
_diffrn_radiation_source 'fine-focus sealed tube'
_diffrn_radiation_type MoK\a
_diffrn_radiation_wavelength 0.71073
_diffrn_reflns_av_R_equivalents 0.0330
_diffrn_reflns_av_sigmaI/netI 0.0461
_diffrn_reflns_limit_h_max 9
_diffrn_reflns_limit_h_min -9
_diffrn_reflns_limit_k_max 15
_diffrn_reflns_limit_k_min -15
_diffrn_reflns_limit_l_max 19
_diffrn_reflns_limit_l_min -18
_diffrn_reflns_number 11396
_diffrn_reflns_theta_full 26.81
_diffrn_reflns_theta_max 26.81
_diffrn_reflns_theta_min 1.42
_exptl_absorpt_coefficient_mu 5.818
_exptl_absorpt_correction_T_max 1.000000
_exptl_absorpt_correction_T_min 0.540333
_exptl_absorpt_correction_type multi-scan
_exptl_absorpt_process_details (G.M.Sheldrick,SADABs,1996)
_exptl_crystal_colour BROWN
_exptl_crystal_density_diffrn 1.857
_exptl_crystal_density_method 'not measured'
_exptl_crystal_description BLOCK
_exptl_crystal_F_000 692
_exptl_crystal_size_max 0.33
_exptl_crystal_size_mid 0.12
_exptl_crystal_size_min 0.05
_refine_diff_density_max 1.273
_refine_diff_density_min -0.725
_refine_diff_density_rms 0.122
_refine_ls_extinction_method none
_refine_ls_goodness_of_fit_ref 1.035
_refine_ls_hydrogen_treatment constr
_refine_ls_matrix_type full
_refine_ls_number_parameters 354
_refine_ls_number_reflns 5365
_refine_ls_number_restraints 0
_refine_ls_restrained_S_all 1.035
_refine_ls_R_factor_all 0.0416
_refine_ls_R_factor_gt 0.0323
_refine_ls_shift/su_max 0.001
_refine_ls_shift/su_mean 0.000
_refine_ls_structure_factor_coef Fsqd
_refine_ls_weighting_details 'calc w=1/[\s^2^(Fo^2^)+(0.0459P)^2^+0.0000P] where P=(Fo^2^+2Fc^2^)/3'
_refine_ls_weighting_scheme calc
_refine_ls_wR_factor_gt 0.0779
_refine_ls_wR_factor_ref 0.0823
_reflns_number_gt 4626
_reflns_number_total 5365
_reflns_threshold_expression >2sigma(I)
_cod_data_source_file c4dt01016g2.cif
_cod_data_source_block 1
_cod_depositor_comments
;
The following automatic conversions were performed:

'_symmetry_cell_setting' value 'Triclinic' changed to 'triclinic'
according to
/usr/data/users/saulius/crontab/automatic-downloads/rss-feeds/RSC/lib/dictionaries/cif_core.dic
dictionary named 'cif_core.dic' version 2.4.2 from 2011-04-26.

Automatic conversion script
Id: cif_fix_values 2281 2013-09-26 08:29:07Z andrius 

 Adding full bibliography for 7030965--7030966.cif.
;
_cod_original_sg_symbol_H-M P-1
_cod_database_code 7030965

loop_
_symmetry_equiv_pos_as_xyz
'x, y, z'
'-x, -y, -z'

loop_
_atom_site_label
_atom_site_type_symbol
_atom_site_fract_x
_atom_site_fract_y
_atom_site_fract_z
_atom_site_U_iso_or_equiv
_atom_site_adp_type
_atom_site_occupancy
_atom_site_symmetry_multiplicity
_atom_site_calc_flag
_atom_site_refinement_flags
Au1 Au 0.86936(2) 0.379575(16) 0.378310(13) 0.03952(8) Uani 1 1 d .
C40 C 1.0399(7) 0.2149(5) 0.4377(4) 0.0439(11) Uani 1 1 d .
C21 C 0.6884(6) 0.5398(4) 0.3234(3) 0.0374(10) Uani 1 1 d .
N1 N 0.5967(6) 0.5596(4) 0.2446(3) 0.0468(10) Uani 1 1 d .
H1 H 0.5170 0.6263 0.2243 0.056 Uiso 1 1 calc R
N2 N 0.6493(5) 0.6261(4) 0.3652(3) 0.0398(9) Uani 1 1 d .
C1 C 0.6253(7) 0.4754(5) 0.1930(3) 0.0419(11) Uani 1 1 d .
C2 C 0.5944(8) 0.3633(5) 0.2317(4) 0.0503(13) Uani 1 1 d .
H2 H 0.5519 0.3412 0.2923 0.060 Uiso 1 1 calc R
C3 C 0.6259(8) 0.2800(5) 0.1816(4) 0.0492(12) Uani 1 1 d .
H3 H 0.6050 0.2031 0.2100 0.059 Uiso 1 1 calc R
C4 C 0.6874(6) 0.3093(4) 0.0908(3) 0.0407(11) Uani 1 1 d .
C5 C 0.7190(6) 0.4281(4) 0.0484(3) 0.0384(10) Uani 1 1 d .
C6 C 0.6874(6) 0.5124(5) 0.0995(3) 0.0408(11) Uani 1 1 d .
C7 C 0.7211(7) 0.6289(5) 0.0569(4) 0.0487(12) Uani 1 1 d .
H7 H 0.7026 0.6843 0.0900 0.058 Uiso 1 1 calc R
C8 C 0.7806(8) 0.6607(5) -0.0326(4) 0.0599(15) Uani 1 1 d .
H8 H 0.8022 0.7377 -0.0600 0.072 Uiso 1 1 calc R
C9 C 0.8091(8) 0.5796(5) -0.0831(4) 0.0538(14) Uani 1 1 d .
H9 H 0.8482 0.6035 -0.1442 0.065 Uiso 1 1 calc R
C10 C 0.7808(6) 0.4637(5) -0.0449(4) 0.0415(11) Uani 1 1 d .
C11 C 0.8186(7) 0.3740(5) -0.0977(4) 0.0424(11) Uani 1 1 d .
C12 C 0.7871(6) 0.2569(5) -0.0546(3) 0.0428(11) Uani 1 1 d .
C13 C 0.7223(7) 0.2214(4) 0.0381(3) 0.0426(11) Uani 1 1 d .
C14 C 0.6928(9) 0.1051(5) 0.0751(4) 0.0632(16) Uani 1 1 d .
H14 H 0.6492 0.0810 0.1353 0.076 Uiso 1 1 calc R
C15 C 0.7270(11) 0.0248(6) 0.0244(5) 0.077(2) Uani 1 1 d .
H15 H 0.7044 -0.0519 0.0513 0.092 Uiso 1 1 calc R
C16 C 0.7917(9) 0.0530(6) -0.0627(5) 0.0671(17) Uani 1 1 d .
H16 H 0.8151 -0.0038 -0.0946 0.081 Uiso 1 1 calc R
C17 C 0.8240(7) 0.1706(5) -0.1052(4) 0.0521(13) Uani 1 1 d .
C18 C 0.8944(8) 0.2047(7) -0.1959(4) 0.0626(17) Uani 1 1 d .
H18 H 0.9204 0.1493 -0.2291 0.075 Uiso 1 1 calc R
C19 C 0.9239(8) 0.3166(7) -0.2348(4) 0.0637(17) Uani 1 1 d .
H19 H 0.9728 0.3369 -0.2939 0.076 Uiso 1 1 calc R
C20 C 0.8821(7) 0.4028(6) -0.1874(4) 0.0545(14) Uani 1 1 d .
H20 H 0.8975 0.4809 -0.2170 0.065 Uiso 1 1 calc R
C31 C 0.5106(8) 0.7398(5) 0.3302(4) 0.0529(14) Uani 1 1 d .
H31A H 0.4104 0.7210 0.3063 0.063 Uiso 1 1 calc R
H31B H 0.4685 0.7678 0.3831 0.063 Uiso 1 1 calc R
C32 C 0.5600(11) 0.8361(5) 0.2604(5) 0.079(2) Uani 1 1 d .
H32A H 0.6649 0.8522 0.2808 0.118 Uiso 1 1 calc R
H32B H 0.4642 0.9073 0.2487 0.118 Uiso 1 1 calc R
H32C H 0.5848 0.8148 0.2041 0.118 Uiso 1 1 calc R
C33 C 0.7545(7) 0.6153(5) 0.4472(4) 0.0453(12) Uani 1 1 d .
H33A H 0.7753 0.6942 0.4417 0.054 Uiso 1 1 calc R
H33B H 0.8698 0.5606 0.4475 0.054 Uiso 1 1 calc R
C34 C 0.6648(9) 0.5689(7) 0.5393(4) 0.0691(18) Uani 1 1 d .
H34A H 0.5464 0.6185 0.5375 0.104 Uiso 1 1 calc R
H34B H 0.7329 0.5723 0.5894 0.104 Uiso 1 1 calc R
H34C H 0.6582 0.4865 0.5492 0.104 Uiso 1 1 calc R
C41 C 1.1671(8) 0.1575(5) 0.3880(4) 0.0557(14) Uani 1 1 d .
C42 C 1.2760(9) 0.0453(6) 0.4277(6) 0.071(2) Uani 1 1 d .
C43 C 1.2650(8) -0.0150(5) 0.5214(6) 0.0644(17) Uani 1 1 d .
C44 C 1.1458(8) 0.0370(5) 0.5729(4) 0.0576(15) Uani 1 1 d .
C45 C 1.0354(7) 0.1503(5) 0.5308(4) 0.0489(12) Uani 1 1 d .
F1 F 1.1853(6) 0.2115(4) 0.2966(3) 0.0924(14) Uani 1 1 d .
F2 F 1.3965(7) -0.0071(4) 0.3750(4) 0.1141(18) Uani 1 1 d .
F3 F 1.3726(6) -0.1262(3) 0.5593(4) 0.1048(16) Uani 1 1 d .
F4 F 1.1339(7) -0.0206(4) 0.6646(3) 0.0965(14) Uani 1 1 d .
F5 F 0.9173(5) 0.1975(3) 0.5867(2) 0.0753(10) Uani 1 1 d .

loop_
_atom_site_aniso_label
_atom_site_aniso_U_11
_atom_site_aniso_U_22
_atom_site_aniso_U_33
_atom_site_aniso_U_23
_atom_site_aniso_U_13
_atom_site_aniso_U_12
Au1 0.04289(12) 0.03625(11) 0.03940(12) -0.01354(8) -0.00007(7) -0.00654(8)
C40 0.050(3) 0.037(3) 0.047(3) -0.020(2) 0.001(2) -0.007(2)
C21 0.037(2) 0.041(3) 0.035(2) -0.012(2) 0.0065(19) -0.011(2)
N1 0.051(2) 0.045(2) 0.041(2) -0.019(2) -0.0068(19) 0.004(2)
N2 0.042(2) 0.041(2) 0.041(2) -0.0186(19) 0.0041(17) -0.0105(17)
C1 0.045(3) 0.046(3) 0.033(2) -0.015(2) -0.006(2) -0.001(2)
C2 0.061(3) 0.057(3) 0.032(3) -0.014(2) 0.003(2) -0.013(3)
C3 0.065(3) 0.045(3) 0.037(3) -0.009(2) -0.001(2) -0.017(3)
C4 0.043(3) 0.043(3) 0.032(2) -0.008(2) -0.003(2) -0.005(2)
C5 0.036(2) 0.045(3) 0.031(2) -0.011(2) -0.0049(19) -0.005(2)
C6 0.037(2) 0.046(3) 0.035(3) -0.013(2) -0.009(2) -0.001(2)
C7 0.053(3) 0.046(3) 0.047(3) -0.017(2) -0.008(2) -0.006(2)
C8 0.074(4) 0.046(3) 0.057(4) -0.010(3) -0.003(3) -0.017(3)
C9 0.061(3) 0.056(3) 0.038(3) -0.006(3) 0.002(2) -0.015(3)
C10 0.038(2) 0.046(3) 0.038(3) -0.011(2) -0.004(2) -0.005(2)
C11 0.036(2) 0.057(3) 0.036(3) -0.018(2) -0.0014(19) -0.010(2)
C12 0.036(2) 0.057(3) 0.037(3) -0.021(2) -0.003(2) -0.004(2)
C13 0.049(3) 0.042(3) 0.037(3) -0.011(2) 0.003(2) -0.011(2)
C14 0.093(5) 0.053(3) 0.046(3) -0.018(3) 0.011(3) -0.022(3)
C15 0.113(6) 0.050(4) 0.070(5) -0.020(3) 0.011(4) -0.023(4)
C16 0.087(5) 0.063(4) 0.057(4) -0.030(3) -0.005(3) -0.011(3)
C17 0.051(3) 0.061(4) 0.045(3) -0.022(3) -0.001(2) -0.005(3)
C18 0.057(3) 0.087(5) 0.052(4) -0.041(4) 0.006(3) -0.007(3)
C19 0.061(4) 0.094(5) 0.037(3) -0.024(3) 0.013(3) -0.016(3)
C20 0.055(3) 0.071(4) 0.042(3) -0.022(3) 0.007(2) -0.018(3)
C31 0.051(3) 0.057(3) 0.053(3) -0.030(3) 0.007(3) -0.002(3)
C32 0.145(7) 0.025(3) 0.058(4) -0.008(3) -0.037(4) -0.003(3)
C33 0.049(3) 0.049(3) 0.046(3) -0.023(2) 0.000(2) -0.016(2)
C34 0.074(4) 0.100(5) 0.048(3) -0.029(4) 0.008(3) -0.040(4)
C41 0.065(4) 0.045(3) 0.056(4) -0.015(3) 0.009(3) -0.012(3)
C42 0.059(4) 0.049(4) 0.110(6) -0.040(4) 0.018(4) -0.004(3)
C43 0.056(3) 0.031(3) 0.098(5) -0.007(3) -0.014(3) -0.009(2)
C44 0.067(4) 0.044(3) 0.059(4) -0.009(3) -0.016(3) -0.014(3)
C45 0.052(3) 0.044(3) 0.055(3) -0.020(3) -0.003(2) -0.012(2)
F1 0.119(3) 0.075(3) 0.064(3) -0.016(2) 0.032(2) -0.001(2)
F2 0.107(3) 0.074(3) 0.158(5) -0.057(3) 0.050(3) 0.004(2)
F3 0.083(3) 0.039(2) 0.165(5) -0.003(2) -0.028(3) 0.0036(19)
F4 0.128(4) 0.073(3) 0.068(3) 0.012(2) -0.029(3) -0.023(3)
F5 0.099(3) 0.073(2) 0.048(2) -0.0209(18) 0.0115(19) -0.007(2)

loop_
_atom_type_symbol
_atom_type_description
_atom_type_scat_dispersion_real
_atom_type_scat_dispersion_imag
_atom_type_scat_source
C C 0.0033 0.0016 'International Tables Vol C Tables 4.2.6.8 and 6.1.1.4'
H H 0.0000 0.0000 'International Tables Vol C Tables 4.2.6.8 and 6.1.1.4'
N N 0.0061 0.0033 'International Tables Vol C Tables 4.2.6.8 and 6.1.1.4'
F F 0.0171 0.0103 'International Tables Vol C Tables 4.2.6.8 and 6.1.1.4'
Au Au -2.0133 8.8022 'International Tables Vol C Tables 4.2.6.8 and 6.1.1.4'

loop_
_geom_angle_atom_site_label_1
_geom_angle_atom_site_label_2
_geom_angle_atom_site_label_3
_geom_angle
C21 Au1 C40 176.82(18)
C45 C40 C41 114.0(5)
C45 C40 Au1 122.5(4)
C41 C40 Au1 123.5(4)
N2 C21 N1 117.3(4)
N2 C21 Au1 122.6(4)
N1 C21 Au1 119.9(3)
C21 N1 C1 123.1(4)
C21 N2 C33 120.3(4)
C21 N2 C31 123.9(4)
C33 N2 C31 115.6(4)
C2 C1 C6 120.8(5)
C2 C1 N1 120.8(5)
C6 C1 N1 118.4(5)
C1 C2 C3 120.6(5)
C4 C3 C2 121.7(5)
C3 C4 C5 118.3(5)
C3 C4 C13 121.9(5)
C5 C4 C13 119.8(4)
C6 C5 C10 119.2(5)
C6 C5 C4 119.9(4)
C10 C5 C4 120.9(4)
C7 C6 C5 119.1(5)
C7 C6 C1 122.3(5)
C5 C6 C1 118.6(5)
C8 C7 C6 120.5(5)
C7 C8 C9 120.6(5)
C10 C9 C8 121.6(5)
C9 C10 C5 118.9(5)
C9 C10 C11 121.8(5)
C5 C10 C11 119.2(5)
C20 C11 C12 119.3(5)
C20 C11 C10 121.7(5)
C12 C11 C10 119.1(4)
C11 C12 C13 122.0(5)
C11 C12 C17 119.1(5)
C13 C12 C17 118.9(5)
C14 C13 C12 118.5(5)
C14 C13 C4 122.5(5)
C12 C13 C4 119.0(4)
C15 C14 C13 121.2(6)
C16 C15 C14 122.6(6)
C15 C16 C17 119.2(6)
C18 C17 C16 121.7(6)
C18 C17 C12 118.8(6)
C16 C17 C12 119.5(5)
C19 C18 C17 120.7(6)
C18 C19 C20 120.9(5)
C11 C20 C19 121.2(6)
C32 C31 N2 117.1(5)
N2 C33 C34 113.3(4)
F1 C41 C42 117.3(6)
F1 C41 C40 119.7(5)
C42 C41 C40 123.0(6)
F2 C42 C41 120.3(7)
F2 C42 C43 119.5(6)
C41 C42 C43 120.3(6)
C44 C43 F3 121.4(7)
C44 C43 C42 119.2(5)
F3 C43 C42 119.4(7)
C43 C44 F4 119.9(6)
C43 C44 C45 119.5(6)
F4 C44 C45 120.6(6)
F5 C45 C40 119.4(5)
F5 C45 C44 116.6(5)
C40 C45 C44 124.0(5)

loop_
_geom_bond_atom_site_label_1
_geom_bond_atom_site_label_2
_geom_bond_distance
Au1 C21 2.037(5)
Au1 C40 2.046(5)
C40 C45 1.373(8)
C40 C41 1.387(7)
C21 N2 1.340(6)
C21 N1 1.341(6)
N1 C1 1.429(6)
N2 C33 1.470(6)
N2 C31 1.479(7)
C1 C2 1.352(8)
C1 C6 1.429(7)
C2 C3 1.400(8)
C3 C4 1.388(7)
C4 C5 1.431(7)
C4 C13 1.477(7)
C5 C6 1.423(7)
C5 C10 1.423(7)
C6 C7 1.414(7)
C7 C8 1.365(8)
C8 C9 1.385(9)
C9 C10 1.384(8)
C10 C11 1.496(7)
C11 C20 1.378(8)
C11 C12 1.414(7)
C12 C13 1.424(7)
C12 C17 1.437(7)
C13 C14 1.391(8)
C14 C15 1.378(9)
C15 C16 1.346(10)
C16 C17 1.420(9)
C17 C18 1.415(9)
C18 C19 1.345(10)
C19 C20 1.400(9)
C31 C32 1.403(9)
C33 C34 1.516(8)
C41 F1 1.338(7)
C41 C42 1.368(9)
C42 F2 1.358(7)
C42 C43 1.375(10)
C43 C44 1.338(9)
C43 F3 1.352(6)
C44 F4 1.344(7)
C44 C45 1.388(8)
C45 F5 1.354(6)
